data_4067891
loop_
_publ_author_name
'Liu, Bo'
'Liu, Xiaolong'
'Chen, Chao'
'Chen, Congyan'
'Chen, Wanzhi'

_publ_section_title
;
 Carbene Transfer Reactivities of Nickel(II)--N-Heterocyclic Carbene
 Complexes and Their Applications in the Synthesis of Metal--NHC Complexes
;
_journal_issue 1
_journal_name_full Organometallics
_journal_page_first 282
_journal_paper_doi 10.1021/om200881s
_journal_volume 31
_journal_year 2012
_chemical_formula_sum 'C54 H48 Co F18 N16 P3'
_chemical_formula_weight 1414.92
_chemical_name_systematic
; 
 ? 
;
_space_group_IT_number 15
_symmetry_cell_setting monoclinic
_symmetry_space_group_name_Hall '-C 2yc'
_symmetry_space_group_name_H-M 'C 1 2/c 1'
_atom_sites_solution_hydrogens geom
_atom_sites_solution_primary direct
_atom_sites_solution_secondary difmap
_audit_creation_method SHELXL-97
_cell_angle_alpha 90.00
_cell_angle_beta 104.803(7)
_cell_angle_gamma 90.00
_cell_formula_units_Z 4
_cell_length_a 24.521(3)
_cell_length_b 12.3041(10)
_cell_length_c 19.672(2)
_cell_measurement_reflns_used 5995
_cell_measurement_temperature 293(2)
_cell_measurement_theta_max 27.4740
_cell_measurement_theta_min 3.0013
_cell_volume 5738.2(10)
_computing_cell_refinement 'Bruker XSCANS'
_computing_data_collection 'Bruker XSCANS'
_computing_data_reduction 'Bruker SHELXTL'
_computing_molecular_graphics 'Bruker SHELXTL'
_computing_publication_material 'Bruker SHELXTL'
_computing_structure_refinement 'SHELXL-97 (Sheldrick, 1997)'
_computing_structure_solution 'SHELXS-97 (Sheldrick, 1990)'
_diffrn_ambient_temperature 293(2)
_diffrn_measured_fraction_theta_full 0.990
_diffrn_measured_fraction_theta_max 0.990
_diffrn_measurement_device_type 'Bruker P4'
_diffrn_measurement_method '\w scans'
_diffrn_radiation_monochromator graphite
_diffrn_radiation_source 'fine-focus sealed tube'
_diffrn_radiation_type MoK\a
_diffrn_radiation_wavelength 0.71073
_diffrn_reflns_av_R_equivalents 0.0299
_diffrn_reflns_av_sigmaI/netI 0.0317
_diffrn_reflns_limit_h_max 28
_diffrn_reflns_limit_h_min -29
_diffrn_reflns_limit_k_max 14
_diffrn_reflns_limit_k_min -14
_diffrn_reflns_limit_l_max 23
_diffrn_reflns_limit_l_min -22
_diffrn_reflns_number 18010
_diffrn_reflns_theta_full 25.01
_diffrn_reflns_theta_max 25.01
_diffrn_reflns_theta_min 3.00
_exptl_absorpt_coefficient_mu 0.497
_exptl_absorpt_correction_T_max 0.9071
_exptl_absorpt_correction_T_min 0.8652
_exptl_absorpt_correction_type multi-scan
_exptl_absorpt_process_details sadabs
_exptl_crystal_colour White
_exptl_crystal_density_diffrn 1.638
_exptl_crystal_density_method 'not measured'
_exptl_crystal_description Prism
_exptl_crystal_F_000 2872
_exptl_crystal_size_max 0.30
_exptl_crystal_size_mid 0.30
_exptl_crystal_size_min 0.20
_refine_diff_density_max 0.952
_refine_diff_density_min -0.771
_refine_diff_density_rms 0.078
_refine_ls_extinction_method none
_refine_ls_goodness_of_fit_ref 1.061
_refine_ls_hydrogen_treatment constr
_refine_ls_matrix_type full
_refine_ls_number_parameters 417
_refine_ls_number_reflns 5025
_refine_ls_number_restraints 0
_refine_ls_restrained_S_all 1.061
_refine_ls_R_factor_all 0.0805
_refine_ls_R_factor_gt 0.0687
_refine_ls_shift/su_max 0.004
_refine_ls_shift/su_mean 0.000
_refine_ls_structure_factor_coef Fsqd
_refine_ls_weighting_details 'calc w=1/[\s^2^(Fo^2^)+(0.1086P)^2^+18.7013P] where P=(Fo^2^+2Fc^2^)/3'
_refine_ls_weighting_scheme calc
_refine_ls_wR_factor_gt 0.1892
_refine_ls_wR_factor_ref 0.2020
_reflns_number_gt 4178
_reflns_number_total 5025
_reflns_threshold_expression >2sigma(I)
_cod_data_source_file om200881s_si_002.cif
_cod_data_source_block 20
_cod_depositor_comments
;
The following automatic conversions were performed:

'_symmetry_cell_setting' value 'Monoclinic' changed to 'monoclinic'
according to /home/saulius/struct/CIF-dictionaries/cif_core.dic
dictionary named 'cif_core.dic' version 2.4.1 from
2010-06-29.

'_exptl_absorpt_correction_type' value 'Multi-scan'
changed to 'multi-scan' according to
/home/saulius/struct/CIF-dictionaries/cif_core.dic dictionary named
'cif_core.dic' version 2.4.1 from 2010-06-29.

Automatic conversion script
Id: cif_fix_values 1715 2011-07-08 13:25:40Z adriana 
;
_cod_original_cell_volume 5738.1(10)
_cod_original_sg_symbol_H-M 'C2/c  '
_cod_database_code 4067891

loop_
_symmetry_equiv_pos_as_xyz
'x, y, z'
'-x, y, -z+1/2'
'x+1/2, y+1/2, z'
'-x+1/2, y+1/2, -z+1/2'
'-x, -y, -z'
'x, -y, z-1/2'
'-x+1/2, -y+1/2, -z'
'x+1/2, -y+1/2, z-1/2'

loop_
_atom_site_label
_atom_site_type_symbol
_atom_site_fract_x
_atom_site_fract_y
_atom_site_fract_z
_atom_site_U_iso_or_equiv
_atom_site_adp_type
_atom_site_occupancy
_atom_site_symmetry_multiplicity
_atom_site_calc_flag
_atom_site_refinement_flags
Co1 Co 0.5000 0.29776(5) 0.7500 0.0306(2) Uani 1 2 d S
C1 C 0.5670(3) 0.0551(6) 0.5523(4) 0.0855(19) Uani 1 1 d .
H1 H 0.5325 0.0452 0.5630 0.103 Uiso 1 1 calc R
C2 C 0.5683(3) 0.0928(6) 0.4867(4) 0.098(2) Uani 1 1 d .
H2 H 0.5349 0.1094 0.4536 0.117 Uiso 1 1 calc R
C3 C 0.6195(3) 0.1059(5) 0.4706(3) 0.0834(19) Uani 1 1 d .
H3 H 0.6208 0.1257 0.4254 0.100 Uiso 1 1 calc R
C4 C 0.6675(3) 0.0895(7) 0.5210(4) 0.098(2) Uani 1 1 d .
H4 H 0.7021 0.1033 0.5116 0.117 Uiso 1 1 calc R
C5 C 0.6655(2) 0.0522(5) 0.5872(3) 0.0752(17) Uani 1 1 d .
H5 H 0.6989 0.0409 0.6216 0.090 Uiso 1 1 calc R
C6 C 0.61565(19) 0.0323(3) 0.6016(2) 0.0483(10) Uani 1 1 d .
C7 C 0.6138(2) -0.0167(4) 0.6713(3) 0.0608(13) Uani 1 1 d .
H7A H 0.5855 -0.0737 0.6629 0.073 Uiso 1 1 calc R
H7B H 0.6500 -0.0500 0.6924 0.073 Uiso 1 1 calc R
C8 C 0.62382(18) 0.0702(4) 0.7908(2) 0.0467(10) Uani 1 1 d .
H8 H 0.6532 0.0287 0.8176 0.056 Uiso 1 1 calc R
C9 C 0.59539(16) 0.1518(3) 0.8137(2) 0.0397(9) Uani 1 1 d .
C10 C 0.60671(18) 0.2038(4) 0.8846(2) 0.0514(11) Uani 1 1 d .
H10A H 0.6200 0.1485 0.9201 0.062 Uiso 1 1 calc R
H10B H 0.6367 0.2566 0.8886 0.062 Uiso 1 1 calc R
C11 C 0.51270(16) 0.2978(3) 0.8515(2) 0.0344(8) Uani 1 1 d .
C12 C 0.55443(19) 0.2826(3) 0.9669(2) 0.0445(10) Uani 1 1 d .
C13 C 0.5911(2) 0.2636(4) 1.0323(2) 0.0580(12) Uani 1 1 d .
H13 H 0.6252 0.2274 1.0376 0.070 Uiso 1 1 calc R
C14 C 0.5732(3) 0.3022(4) 1.0894(2) 0.0676(16) Uani 1 1 d .
H14 H 0.5962 0.2907 1.1343 0.081 Uiso 1 1 calc R
C15 C 0.5232(3) 0.3562(4) 1.0826(3) 0.0640(14) Uani 1 1 d .
H15 H 0.5136 0.3805 1.1228 0.077 Uiso 1 1 calc R
C16 C 0.4869(2) 0.3753(4) 1.0175(2) 0.0520(11) Uani 1 1 d .
H16 H 0.4529 0.4116 1.0126 0.062 Uiso 1 1 calc R
C17 C 0.50404(18) 0.3374(3) 0.9599(2) 0.0419(9) Uani 1 1 d .
C18 C 0.42180(17) 0.3822(4) 0.8582(2) 0.0463(10) Uani 1 1 d .
H18A H 0.4113 0.4317 0.8911 0.056 Uiso 1 1 calc R
H18B H 0.3966 0.3201 0.8522 0.056 Uiso 1 1 calc R
C19 C 0.58562(16) 0.4375(3) 0.7103(2) 0.0392(9) Uani 1 1 d .
C20 C 0.62170(18) 0.5187(4) 0.7410(2) 0.0493(11) Uani 1 1 d .
H20 H 0.6475 0.5551 0.7219 0.059 Uiso 1 1 calc R
C21 C 0.6396(2) 0.6113(4) 0.8596(3) 0.0607(13) Uani 1 1 d .
H21A H 0.6115 0.6605 0.8690 0.073 Uiso 1 1 calc R
H21B H 0.6669 0.6542 0.8433 0.073 Uiso 1 1 calc R
C22 C 0.66862(18) 0.5538(4) 0.9261(2) 0.0464(10) Uani 1 1 d .
C23 C 0.6963(2) 0.4569(4) 0.9255(3) 0.0692(15) Uani 1 1 d .
H23 H 0.6969 0.4254 0.8828 0.083 Uiso 1 1 calc R
C24 C 0.7229(3) 0.4060(6) 0.9868(5) 0.112(3) Uani 1 1 d .
H24 H 0.7410 0.3400 0.9852 0.134 Uiso 1 1 calc R
C25 C 0.7232(4) 0.4505(9) 1.0492(5) 0.122(4) Uani 1 1 d .
H25 H 0.7417 0.4153 1.0904 0.146 Uiso 1 1 calc R
C26 C 0.6969(3) 0.5455(10) 1.0526(3) 0.106(3) Uani 1 1 d .
H26 H 0.6971 0.5754 1.0961 0.127 Uiso 1 1 calc R
C27 C 0.6693(2) 0.5995(6) 0.9907(3) 0.0757(16) Uani 1 1 d .
H27 H 0.6515 0.6657 0.9929 0.091 Uiso 1 1 calc R
F1 F 0.56525(17) 0.8085(3) 0.7549(3) 0.1108(15) Uani 1 1 d .
F2 F 0.5000 0.6806(4) 0.7500 0.0975(17) Uani 1 2 d S
F3 F 0.5132(2) 0.8099(4) 0.83166(19) 0.1260(18) Uani 1 1 d .
F4 F 0.5000 0.9393(4) 0.7500 0.1050(19) Uani 1 2 d S
F5 F 0.2954(4) 0.2650(5) 0.6952(6) 0.253(5) Uani 1 1 d .
F6 F 0.24811(19) 0.1425(3) 0.7335(3) 0.1184(15) Uani 1 1 d .
F7 F 0.2980(4) 0.2601(5) 0.7989(5) 0.265(6) Uani 1 1 d .
F8 F 0.2069(4) 0.2830(5) 0.6684(4) 0.230(5) Uani 1 1 d .
F9 F 0.25476(19) 0.3969(3) 0.7386(3) 0.1242(17) Uani 1 1 d .
F10 F 0.2046(4) 0.2755(5) 0.7707(6) 0.239(5) Uani 1 1 d .
N1 N 0.61213(15) 0.5347(3) 0.80422(19) 0.0467(9) Uani 1 1 d .
N2 N 0.57235(14) 0.4689(3) 0.81550(17) 0.0414(8) Uani 1 1 d .
N3 N 0.55638(13) 0.4090(3) 0.75767(16) 0.0359(7) Uani 1 1 d .
N4 N 0.47967(14) 0.3451(3) 0.88776(16) 0.0378(7) Uani 1 1 d .
N5 N 0.55817(14) 0.2577(3) 0.89900(17) 0.0397(8) Uani 1 1 d .
N6 N 0.55641(13) 0.1879(3) 0.75687(17) 0.0360(7) Uani 1 1 d .
N7 N 0.55896(14) 0.1324(3) 0.70018(18) 0.0411(8) Uani 1 1 d .
N8 N 0.60071(14) 0.0622(3) 0.72192(19) 0.0436(8) Uani 1 1 d .
P1 P 0.5000 0.81035(16) 0.7500 0.0585(5) Uani 1 2 d S
P2 P 0.25143(5) 0.26995(10) 0.73633(8) 0.0547(4) Uani 1 1 d .

loop_
_atom_site_aniso_label
_atom_site_aniso_U_11
_atom_site_aniso_U_22
_atom_site_aniso_U_33
_atom_site_aniso_U_23
_atom_site_aniso_U_13
_atom_site_aniso_U_12
Co1 0.0277(4) 0.0320(4) 0.0311(4) 0.000 0.0055(3) 0.000
C1 0.055(3) 0.110(5) 0.085(4) 0.016(4) 0.007(3) -0.006(3)
C2 0.100(5) 0.102(5) 0.072(4) 0.015(4) -0.014(4) -0.001(4)
C3 0.125(6) 0.074(4) 0.054(3) 0.011(3) 0.029(4) 0.019(4)
C4 0.082(4) 0.131(6) 0.096(5) 0.036(5) 0.053(4) 0.021(4)
C5 0.052(3) 0.104(5) 0.071(4) 0.024(3) 0.018(3) 0.013(3)
C6 0.052(3) 0.040(2) 0.054(3) -0.0008(19) 0.016(2) 0.0106(19)
C7 0.080(3) 0.044(2) 0.069(3) 0.009(2) 0.039(3) 0.023(2)
C8 0.038(2) 0.047(2) 0.054(3) 0.012(2) 0.0086(19) 0.0080(18)
C9 0.0319(19) 0.039(2) 0.046(2) 0.0079(17) 0.0054(17) 0.0005(16)
C10 0.037(2) 0.060(3) 0.051(3) 0.004(2) -0.0018(19) 0.0042(19)
C11 0.0335(19) 0.0333(18) 0.035(2) 0.0015(15) 0.0062(16) -0.0066(15)
C12 0.053(3) 0.043(2) 0.034(2) 0.0057(17) 0.0046(18) -0.0125(19)
C13 0.071(3) 0.057(3) 0.039(2) 0.011(2) 0.001(2) -0.004(2)
C14 0.106(5) 0.058(3) 0.030(2) 0.008(2) 0.003(3) -0.016(3)
C15 0.102(4) 0.050(3) 0.040(3) 0.000(2) 0.018(3) -0.018(3)
C16 0.074(3) 0.047(2) 0.040(2) -0.0013(19) 0.025(2) -0.017(2)
C17 0.050(2) 0.041(2) 0.035(2) 0.0004(17) 0.0110(18) -0.0150(19)
C18 0.040(2) 0.059(3) 0.042(2) -0.007(2) 0.0159(18) -0.004(2)
C19 0.0305(19) 0.045(2) 0.042(2) 0.0100(17) 0.0089(16) -0.0013(17)
C20 0.041(2) 0.052(3) 0.052(3) 0.016(2) 0.006(2) -0.0104(19)
C21 0.068(3) 0.041(2) 0.061(3) 0.004(2) -0.004(2) -0.019(2)
C22 0.041(2) 0.047(2) 0.048(2) -0.0021(19) 0.0050(19) -0.0111(19)
C23 0.072(3) 0.053(3) 0.070(3) -0.008(2) -0.007(3) -0.002(3)
C24 0.106(6) 0.067(4) 0.124(7) 0.029(4) -0.040(5) -0.006(4)
C25 0.096(6) 0.156(9) 0.085(6) 0.056(6) -0.027(5) -0.050(6)
C26 0.076(5) 0.194(10) 0.048(4) -0.005(5) 0.018(3) -0.030(5)
C27 0.057(3) 0.100(4) 0.071(4) -0.025(3) 0.017(3) -0.004(3)
F1 0.083(3) 0.114(3) 0.149(4) 0.061(3) 0.054(3) 0.025(2)
F2 0.138(5) 0.061(3) 0.094(4) 0.000 0.031(3) 0.000
F3 0.175(4) 0.152(4) 0.056(2) -0.024(2) 0.038(2) -0.082(3)
F4 0.102(4) 0.055(3) 0.175(6) 0.000 0.068(4) 0.000
F5 0.290(9) 0.125(4) 0.461(14) 0.116(6) 0.311(10) 0.103(5)
F6 0.121(4) 0.049(2) 0.178(4) -0.002(2) 0.027(3) -0.012(2)
F7 0.295(10) 0.120(4) 0.239(8) 0.000(5) -0.189(8) 0.008(6)
F8 0.244(8) 0.147(5) 0.201(7) -0.054(5) -0.125(6) 0.067(5)
F9 0.109(3) 0.049(2) 0.208(5) -0.001(2) 0.028(3) 0.001(2)
F10 0.285(10) 0.140(5) 0.400(13) 0.073(6) 0.285(10) 0.031(5)
N1 0.050(2) 0.0418(19) 0.042(2) 0.0090(15) -0.0006(16) -0.0178(16)
N2 0.0427(18) 0.0381(17) 0.0381(18) 0.0031(14) 0.0006(14) -0.0094(15)
N3 0.0344(16) 0.0357(17) 0.0349(17) 0.0058(13) 0.0038(13) -0.0002(13)
N4 0.0401(18) 0.0420(18) 0.0326(17) -0.0041(14) 0.0115(14) -0.0057(14)
N5 0.0373(17) 0.0433(18) 0.0361(18) 0.0059(14) 0.0054(14) -0.0033(15)
N6 0.0322(16) 0.0360(17) 0.0403(18) 0.0032(14) 0.0106(14) 0.0013(13)
N7 0.0425(19) 0.0372(17) 0.047(2) 0.0064(15) 0.0168(16) 0.0101(15)
N8 0.0400(19) 0.0366(18) 0.059(2) 0.0078(16) 0.0212(17) 0.0095(14)
P1 0.0724(12) 0.0605(11) 0.0509(10) 0.000 0.0309(9) 0.000
P2 0.0434(7) 0.0460(7) 0.0707(9) 0.0036(6) 0.0075(6) -0.0030(5)

loop_
_atom_type_symbol
_atom_type_description
_atom_type_scat_dispersion_real
_atom_type_scat_dispersion_imag
_atom_type_scat_source
C C 0.0033 0.0016 'International Tables Vol C Tables 4.2.6.8 and 6.1.1.4'
H H 0.0000 0.0000 'International Tables Vol C Tables 4.2.6.8 and 6.1.1.4'
N N 0.0061 0.0033 'International Tables Vol C Tables 4.2.6.8 and 6.1.1.4'
F F 0.0171 0.0103 'International Tables Vol C Tables 4.2.6.8 and 6.1.1.4'
P P 0.1023 0.0942 'International Tables Vol C Tables 4.2.6.8 and 6.1.1.4'
Co Co 0.3494 0.9721 'International Tables Vol C Tables 4.2.6.8 and 6.1.1.4'

loop_
_geom_angle_atom_site_label_1
_geom_angle_atom_site_label_2
_geom_angle_atom_site_label_3
_geom_angle
_geom_angle_site_symmetry_1
_geom_angle_site_symmetry_3
N6 Co1 N6 90.13(19) . 2_656
N6 Co1 N3 90.28(13) . .
N6 Co1 N3 179.38(14) 2_656 .
N6 Co1 N3 179.38(14) . 2_656
N6 Co1 N3 90.28(13) 2_656 2_656
N3 Co1 N3 89.31(19) . 2_656
N6 Co1 C11 89.77(14) . 2_656
N6 Co1 C11 90.26(15) 2_656 2_656
N3 Co1 C11 90.20(15) . 2_656
N3 Co1 C11 89.76(14) 2_656 2_656
N6 Co1 C11 90.26(15) . .
N6 Co1 C11 89.77(14) 2_656 .
N3 Co1 C11 89.76(14) . .
N3 Co1 C11 90.20(15) 2_656 .
C11 Co1 C11 179.9(2) 2_656 .
C6 C1 C2 120.6(6) . .
C1 C2 C3 119.7(6) . .
C4 C3 C2 119.2(6) . .
C3 C4 C5 120.4(6) . .
C6 C5 C4 120.5(6) . .
C5 C6 C1 119.4(5) . .
C5 C6 C7 120.3(5) . .
C1 C6 C7 120.3(5) . .
N8 C7 C6 114.3(4) . .
N8 C8 C9 105.7(3) . .
N6 C9 C8 106.4(4) . .
N6 C9 C10 123.8(4) . .
C8 C9 C10 129.5(4) . .
N5 C10 C9 114.3(3) . .
N4 C11 N5 107.2(3) . .
N4 C11 Co1 126.0(3) . .
N5 C11 Co1 126.7(3) . .
C17 C12 C13 121.6(4) . .
C17 C12 N5 106.7(3) . .
C13 C12 N5 131.7(5) . .
C14 C13 C12 115.3(5) . .
C15 C14 C13 123.2(5) . .
C14 C15 C16 121.4(5) . .
C15 C16 C17 116.3(5) . .
C12 C17 C16 122.2(4) . .
C12 C17 N4 105.9(4) . .
C16 C17 N4 131.9(4) . .
N4 C18 C19 112.8(3) . 2_656
N3 C19 C20 106.3(4) . .
N3 C19 C18 122.8(4) . 2_656
C20 C19 C18 130.8(4) . 2_656
N1 C20 C19 105.7(4) . .
N1 C21 C22 111.8(4) . .
C23 C22 C27 118.0(5) . .
C23 C22 C21 121.9(5) . .
C27 C22 C21 120.0(5) . .
C24 C23 C22 121.1(6) . .
C25 C24 C23 120.6(8) . .
C24 C25 C26 120.7(7) . .
C25 C26 C27 120.0(7) . .
C22 C27 C26 119.6(7) . .
N2 N1 C20 112.1(3) . .
N2 N1 C21 119.0(4) . .
C20 N1 C21 129.0(4) . .
N3 N2 N1 105.3(3) . .
N2 N3 C19 110.6(3) . .
N2 N3 Co1 120.7(3) . .
C19 N3 Co1 128.6(3) . .
C11 N4 C17 110.6(3) . .
C11 N4 C18 125.5(3) . .
C17 N4 C18 123.1(3) . .
C11 N5 C12 109.7(4) . .
C11 N5 C10 127.2(4) . .
C12 N5 C10 123.0(3) . .
N7 N6 C9 110.7(3) . .
N7 N6 Co1 119.6(2) . .
C9 N6 Co1 129.6(3) . .
N6 N7 N8 105.3(3) . .
N7 N8 C8 111.9(3) . .
N7 N8 C7 119.4(4) . .
C8 N8 C7 128.5(4) . .
F3 P1 F3 179.6(4) 2_656 .
F3 P1 F1 90.2(3) 2_656 .
F3 P1 F1 89.8(3) . .
F3 P1 F1 89.8(3) 2_656 2_656
F3 P1 F1 90.2(3) . 2_656
F1 P1 F1 178.4(3) . 2_656
F3 P1 F4 90.22(19) 2_656 .
F3 P1 F4 90.22(19) . .
F1 P1 F4 90.82(17) . .
F1 P1 F4 90.82(17) 2_656 .
F3 P1 F2 89.78(19) 2_656 .
F3 P1 F2 89.78(19) . .
F1 P1 F2 89.18(17) . .
F1 P1 F2 89.18(17) 2_656 .
F4 P1 F2 180.000(3) . .
F7 P2 F10 98.6(7) . .
F7 P2 F8 175.2(7) . .
F10 P2 F8 85.9(6) . .
F7 P2 F5 86.4(6) . .
F10 P2 F5 175.0(6) . .
F8 P2 F5 89.1(6) . .
F7 P2 F9 92.0(3) . .
F10 P2 F9 88.9(3) . .
F8 P2 F9 86.6(3) . .
F5 P2 F9 91.0(3) . .
F7 P2 F6 88.2(3) . .
F10 P2 F6 91.3(3) . .
F8 P2 F6 93.2(3) . .
F5 P2 F6 88.8(3) . .
F9 P2 F6 179.7(3) . .

loop_
_geom_bond_atom_site_label_1
_geom_bond_atom_site_label_2
_geom_bond_distance
_geom_bond_site_symmetry_2
Co1 N6 1.914(3) .
Co1 N6 1.914(3) 2_656
Co1 N3 1.923(3) .
Co1 N3 1.923(3) 2_656
Co1 C11 1.941(4) 2_656
Co1 C11 1.941(4) .
C1 C6 1.361(7) .
C1 C2 1.380(9) .
C2 C3 1.380(10) .
C3 C4 1.346(10) .
C4 C5 1.392(8) .
C5 C6 1.347(7) .
C6 C7 1.508(7) .
C7 N8 1.483(6) .
C8 N8 1.332(6) .
C8 C9 1.363(6) .
C9 N6 1.348(5) .
C9 C10 1.493(6) .
C10 N5 1.453(6) .
C11 N4 1.340(5) .
C11 N5 1.351(5) .
C12 C17 1.383(6) .
C12 C13 1.389(6) .
C12 N5 1.395(5) .
C13 C14 1.389(8) .
C14 C15 1.369(8) .
C15 C16 1.381(7) .
C16 C17 1.386(6) .
C17 N4 1.396(5) .
C18 N4 1.462(5) .
C18 C19 1.478(6) 2_656
C19 N3 1.360(5) .
C19 C20 1.368(6) .
C19 C18 1.478(6) 2_656
C20 N1 1.338(6) .
C21 N1 1.467(6) .
C21 C22 1.498(6) .
C22 C23 1.373(7) .
C22 C27 1.386(7) .
C23 C24 1.367(9) .
C24 C25 1.342(13) .
C25 C26 1.345(13) .
C26 C27 1.400(10) .
F1 P1 1.578(4) .
F2 P1 1.597(5) .
F3 P1 1.555(4) .
F4 P1 1.587(5) .
F5 P2 1.505(5) .
F6 P2 1.571(4) .
F7 P2 1.455(5) .
F8 P2 1.503(6) .
F9 P2 1.564(4) .
F10 P2 1.474(5) .
N1 N2 1.329(5) .
N2 N3 1.328(5) .
N6 N7 1.323(5) .
N7 N8 1.324(4) .
P1 F3 1.555(4) 2_656
P1 F1 1.578(4) 2_656

loop_
_geom_torsion_atom_site_label_1
_geom_torsion_atom_site_label_2
_geom_torsion_atom_site_label_3
_geom_torsion_atom_site_label_4
_geom_torsion
_geom_torsion_site_symmetry_1
C6 C1 C2 C3 1.0(11) .
C1 C2 C3 C4 -5.1(11) .
C2 C3 C4 C5 4.7(12) .
C3 C4 C5 C6 -0.2(11) .
C4 C5 C6 C1 -3.9(10) .
C4 C5 C6 C7 175.1(6) .
C2 C1 C6 C5 3.5(10) .
C2 C1 C6 C7 -175.5(6) .
C5 C6 C7 N8 103.1(6) .
C1 C6 C7 N8 -77.9(7) .
N8 C8 C9 N6 0.3(4) .
N8 C8 C9 C10 -173.2(4) .
N6 C9 C10 N5 29.3(6) .
C8 C9 C10 N5 -158.2(4) .
N6 Co1 C11 N4 -167.5(3) .
N6 Co1 C11 N4 -77.3(3) 2_656
N3 Co1 C11 N4 102.3(3) .
N3 Co1 C11 N4 13.0(3) 2_656
C11 Co1 C11 N4 58(100) 2_656
N6 Co1 C11 N5 17.8(3) .
N6 Co1 C11 N5 108.0(3) 2_656
N3 Co1 C11 N5 -72.5(3) .
N3 Co1 C11 N5 -161.8(3) 2_656
C11 Co1 C11 N5 -117(100) 2_656
C17 C12 C13 C14 0.6(7) .
N5 C12 C13 C14 179.1(4) .
C12 C13 C14 C15 -0.5(7) .
C13 C14 C15 C16 0.4(8) .
C14 C15 C16 C17 -0.3(7) .
C13 C12 C17 C16 -0.6(6) .
N5 C12 C17 C16 -179.5(4) .
C13 C12 C17 N4 177.8(4) .
N5 C12 C17 N4 -1.0(4) .
C15 C16 C17 C12 0.5(6) .
C15 C16 C17 N4 -177.5(4) .
N3 C19 C20 N1 -0.3(5) .
C18 C19 C20 N1 -177.4(4) 2_656
N1 C21 C22 C23 37.4(7) .
N1 C21 C22 C27 -144.1(5) .
C27 C22 C23 C24 1.0(8) .
C21 C22 C23 C24 179.5(6) .
C22 C23 C24 C25 -0.8(11) .
C23 C24 C25 C26 0.5(13) .
C24 C25 C26 C27 -0.5(13) .
C23 C22 C27 C26 -1.0(8) .
C21 C22 C27 C26 -179.5(5) .
C25 C26 C27 C22 0.8(10) .
C19 C20 N1 N2 0.0(5) .
C19 C20 N1 C21 179.2(4) .
C22 C21 N1 N2 59.9(6) .
C22 C21 N1 C20 -119.2(5) .
C20 N1 N2 N3 0.3(4) .
C21 N1 N2 N3 -179.0(4) .
N1 N2 N3 C19 -0.5(4) .
N1 N2 N3 Co1 178.5(2) .
C20 C19 N3 N2 0.5(4) .
C18 C19 N3 N2 177.9(4) 2_656
C20 C19 N3 Co1 -178.4(3) .
C18 C19 N3 Co1 -0.9(6) 2_656
N6 Co1 N3 N2 -109.0(3) .
N6 Co1 N3 N2 23(14) 2_656
N3 Co1 N3 N2 71.5(3) 2_656
C11 Co1 N3 N2 161.2(3) 2_656
C11 Co1 N3 N2 -18.7(3) .
N6 Co1 N3 C19 69.8(3) .
N6 Co1 N3 C19 -159(14) 2_656
N3 Co1 N3 C19 -109.8(3) 2_656
C11 Co1 N3 C19 -20.0(3) 2_656
C11 Co1 N3 C19 160.0(3) .
N5 C11 N4 C17 0.8(4) .
Co1 C11 N4 C17 -174.7(3) .
N5 C11 N4 C18 -168.7(4) .
Co1 C11 N4 C18 15.7(5) .
C12 C17 N4 C11 0.1(4) .
C16 C17 N4 C11 178.4(4) .
C12 C17 N4 C18 170.0(4) .
C16 C17 N4 C18 -11.8(7) .
C19 C18 N4 C11 -41.9(5) 2_656
C19 C18 N4 C17 149.8(4) 2_656
N4 C11 N5 C12 -1.5(4) .
Co1 C11 N5 C12 174.0(3) .
N4 C11 N5 C10 -177.1(4) .
Co1 C11 N5 C10 -1.6(6) .
C17 C12 N5 C11 1.6(4) .
C13 C12 N5 C11 -177.1(4) .
C17 C12 N5 C10 177.4(4) .
C13 C12 N5 C10 -1.3(7) .
C9 C10 N5 C11 -24.4(6) .
C9 C10 N5 C12 160.5(4) .
C8 C9 N6 N7 0.5(4) .
C10 C9 N6 N7 174.5(4) .
C8 C9 N6 Co1 177.7(3) .
C10 C9 N6 Co1 -8.3(6) .
N6 Co1 N6 N7 74.2(3) 2_656
N3 Co1 N6 N7 -106.2(3) .
N3 Co1 N6 N7 -57(14) 2_656
C11 Co1 N6 N7 -16.0(3) 2_656
C11 Co1 N6 N7 164.0(3) .
N6 Co1 N6 C9 -102.8(4) 2_656
N3 Co1 N6 C9 76.7(3) .
N3 Co1 N6 C9 126(14) 2_656
C11 Co1 N6 C9 166.9(4) 2_656
C11 Co1 N6 C9 -13.0(4) .
C9 N6 N7 N8 -1.1(4) .
Co1 N6 N7 N8 -178.6(2) .
N6 N7 N8 C8 1.3(4) .
N6 N7 N8 C7 177.7(4) .
C9 C8 N8 N7 -1.0(5) .
C9 C8 N8 C7 -177.0(4) .
C6 C7 N8 N7 45.6(6) .
C6 C7 N8 C8 -138.6(5) .
